data_2235002
loop_
_publ_author_name
'Soury, Raoudha'
'Belkhiria, Mohamed Sahah'
'Nasri, Habib'
'Parvez, Masood'

_publ_section_title
;
 Dichlorido(5,10,15,20-tetraphenylporphyrinato-\k^4^<i>N</i>)antimony(V)
 hemi{di-\m-chlorido-bis[trichloridoantimonate(III)]} dichloromethane
 monosolvate
;
_journal_coeditor_code GK2479
_journal_issue 6
_journal_name_full 'Acta Crystallographica Section E'
_journal_page_first m717
_journal_page_last m718
_journal_paper_doi 10.1107/S1600536812018351
_journal_volume 68
_journal_year 2012
_chemical_formula_iupac '[Sb (C44 H28 N4) Cl2] [Sb2 Cl8]0.5, C H2 Cl2'
_chemical_formula_moiety 'C44 H28 Cl2 N4 Sb +, Cl4 Sb -, C H2 Cl2'
_chemical_formula_sum 'C45 H30 Cl8 N4 Sb2'
_chemical_formula_weight 1153.83
_chemical_name_systematic
;
Dichlorido(5,10,15,20-tetraphenylporphyrinato-\k^4^<i>N</i>)antimony(V)
hemi{di-\m-chlorido-bis[trichloridoantimonate(III)]} dichloromethane
monosolvate
;
_space_group_IT_number 2
_symmetry_cell_setting triclinic
_symmetry_space_group_name_Hall '-P 1'
_symmetry_space_group_name_H-M 'P -1'
_atom_sites_solution_hydrogens geom
_atom_sites_solution_primary direct
_atom_sites_solution_secondary difmap
_cell_angle_alpha 68.3485(10)
_cell_angle_beta 78.4895(13)
_cell_angle_gamma 89.8390(12)
_cell_formula_units_Z 2
_cell_length_a 11.4488(2)
_cell_length_b 13.3868(3)
_cell_length_c 15.9828(3)
_cell_measurement_reflns_used 12653
_cell_measurement_temperature 173(2)
_cell_measurement_theta_max 30.03
_cell_measurement_theta_min 1.00
_cell_volume 2224.20(8)
_computing_cell_refinement 'DENZO (Otwinowski & Minor, 1997)'
_computing_data_collection 'COLLECT (Hooft, 1998)'
_computing_data_reduction 'SCALEPACK (Otwinowski & Minor, 1997)'
_computing_molecular_graphics 'ORTEP-3 for Windows (Farrugia, 1997)'
_computing_publication_material 'SHELXL97 (Sheldrick, 2008)'
_computing_structure_refinement 'SHELXL97 (Sheldrick, 2008)'
_computing_structure_solution 'SHELXS97 (Sheldrick, 2008)'
_diffrn_ambient_temperature 173(2)
_diffrn_measured_fraction_theta_full 0.996
_diffrn_measured_fraction_theta_max 0.993
_diffrn_measurement_device_type 'Nonius KappaCCD'
_diffrn_measurement_method '\w and \f scans'
_diffrn_radiation_monochromator graphite
_diffrn_radiation_source 'fine-focus sealed tube'
_diffrn_radiation_type MoK\a
_diffrn_radiation_wavelength 0.71073
_diffrn_reflns_av_R_equivalents 0.0394
_diffrn_reflns_av_sigmaI/netI 0.0472
_diffrn_reflns_limit_h_max 16
_diffrn_reflns_limit_h_min -16
_diffrn_reflns_limit_k_max 18
_diffrn_reflns_limit_k_min -18
_diffrn_reflns_limit_l_max 22
_diffrn_reflns_limit_l_min -22
_diffrn_reflns_number 23249
_diffrn_reflns_theta_full 25.00
_diffrn_reflns_theta_max 30.03
_diffrn_reflns_theta_min 2.36
_diffrn_standards_interval_count 0
_diffrn_standards_interval_time 0
_diffrn_standards_number 0
_exptl_absorpt_coefficient_mu 1.734
_exptl_absorpt_correction_T_max 0.8322
_exptl_absorpt_correction_T_min 0.7689
_exptl_absorpt_correction_type multi-scan
_exptl_absorpt_process_details '(<i>SORTAV</i>; Blessing, 1997)'
_exptl_crystal_colour purple
_exptl_crystal_density_diffrn 1.723
_exptl_crystal_density_method 'not measured'
_exptl_crystal_description prism
_exptl_crystal_F_000 1132
_exptl_crystal_size_max 0.16
_exptl_crystal_size_mid 0.14
_exptl_crystal_size_min 0.11
_refine_diff_density_max 1.359
_refine_diff_density_min -0.878
_refine_ls_extinction_method none
_refine_ls_goodness_of_fit_ref 1.107
_refine_ls_hydrogen_treatment constr
_refine_ls_matrix_type full
_refine_ls_number_parameters 539
_refine_ls_number_reflns 12918
_refine_ls_number_restraints 2
_refine_ls_restrained_S_all 1.107
_refine_ls_R_factor_all 0.0718
_refine_ls_R_factor_gt 0.0524
_refine_ls_shift/su_max 0.000
_refine_ls_shift/su_mean 0.000
_refine_ls_structure_factor_coef Fsqd
_refine_ls_weighting_details 'calc w=1/[\s^2^(Fo^2^)+(0.0155P)^2^+10.1800P] where P=(Fo^2^+2Fc^2^)/3'
_refine_ls_weighting_scheme calc
_refine_ls_wR_factor_gt 0.1017
_refine_ls_wR_factor_ref 0.1141
_reflns_number_gt 10260
_reflns_number_total 12918
_reflns_threshold_expression I>2sigma(I)
_cod_data_source_file gk2479.cif
_cod_data_source_block I
_cod_database_code 2235002
_cod_database_fobs_code 2235002

loop_
_symmetry_equiv_pos_as_xyz
'x, y, z'
'-x, -y, -z'

loop_
_atom_site_type_symbol
_atom_site_label
_atom_site_fract_x
_atom_site_fract_y
_atom_site_fract_z
_atom_site_U_iso_or_equiv
_atom_site_adp_type
_atom_site_calc_flag
_atom_site_refinement_flags
_atom_site_occupancy
_atom_site_symmetry_multiplicity
_atom_site_disorder_assembly
_atom_site_disorder_group
Sb Sb1 0.19406(2) 0.81202(2) 0.391980(18) 0.02197(6) Uani d . 1 1 . .
Cl Cl1 0.39134(10) 0.85408(9) 0.30705(8) 0.0336(2) Uani d . 1 1 . .
Cl Cl2 -0.00618(10) 0.76926(10) 0.47554(8) 0.0357(2) Uani d . 1 1 . .
N N1 0.2512(3) 0.7233(3) 0.5110(2) 0.0259(7) Uani d . 1 1 . .
N N2 0.2016(3) 0.9478(3) 0.4235(2) 0.0272(7) Uani d . 1 1 . .
N N3 0.1322(3) 0.9002(3) 0.2750(2) 0.0240(7) Uani d . 1 1 . .
N N4 0.1836(3) 0.6755(3) 0.3622(2) 0.0243(7) Uani d . 1 1 . .
C C1 0.2658(4) 0.6134(3) 0.5422(3) 0.0262(8) Uani d . 1 1 . .
C C2 0.3058(4) 0.5848(4) 0.6263(3) 0.0286(9) Uani d . 1 1 . .
H H2 0.3238 0.5148 0.6626 0.034 Uiso calc R 1 1 . .
C C3 0.3138(4) 0.6747(4) 0.6458(3) 0.0287(9) Uani d . 1 1 . .
H H3 0.3371 0.6783 0.6985 0.034 Uiso calc R 1 1 . .
C C4 0.2811(4) 0.7629(3) 0.5735(3) 0.0253(8) Uani d . 1 1 . .
C C5 0.2790(4) 0.8702(3) 0.5671(3) 0.0266(8) Uani d . 1 1 . .
C C6 0.2452(4) 0.9557(3) 0.4963(3) 0.0270(8) Uani d . 1 1 . .
C C7 0.2509(4) 1.0658(4) 0.4858(3) 0.0304(9) Uani d . 1 1 . .
H H7 0.2770 1.0940 0.5260 0.036 Uiso calc R 1 1 . .
C C8 0.2125(4) 1.1233(3) 0.4082(3) 0.0296(9) Uani d . 1 1 . .
H H8 0.2079 1.1992 0.3843 0.036 Uiso calc R 1 1 . .
C C9 0.1799(4) 1.0505(3) 0.3684(3) 0.0256(8) Uani d . 1 1 . .
C C10 0.1358(4) 1.0794(3) 0.2878(3) 0.0249(8) Uani d . 1 1 . .
C C11 0.1119(4) 1.0082(3) 0.2460(3) 0.0258(8) Uani d . 1 1 . .
C C12 0.0682(4) 1.0363(4) 0.1634(3) 0.0307(9) Uani d . 1 1 . .
H H12 0.0453 1.1053 0.1293 0.037 Uiso calc R 1 1 . .
C C13 0.0652(4) 0.9476(3) 0.1418(3) 0.0298(9) Uani d . 1 1 . .
H H13 0.0400 0.9435 0.0899 0.036 Uiso calc R 1 1 . .
C C14 0.1066(4) 0.8609(3) 0.2112(3) 0.0256(8) Uani d . 1 1 . .
C C15 0.1176(4) 0.7562(3) 0.2139(3) 0.0255(8) Uani d . 1 1 . .
C C16 0.1496(4) 0.6704(3) 0.2858(3) 0.0255(8) Uani d . 1 1 . .
C C17 0.1498(4) 0.5608(3) 0.2936(3) 0.0293(9) Uani d . 1 1 . .
H H17 0.1296 0.5340 0.2506 0.035 Uiso calc R 1 1 . .
C C18 0.1835(4) 0.5014(3) 0.3726(3) 0.0287(9) Uani d . 1 1 . .
H H18 0.1909 0.4259 0.3948 0.034 Uiso calc R 1 1 . .
C C19 0.2061(4) 0.5728(3) 0.4167(3) 0.0258(8) Uani d . 1 1 . .
C C20 0.2459(4) 0.5441(3) 0.4992(3) 0.0252(8) Uani d . 1 1 . .
C C21 0.3151(4) 0.8937(3) 0.6438(3) 0.0270(8) Uani d . 1 1 . .
C C22 0.4299(4) 0.8783(4) 0.6590(4) 0.0361(10) Uani d . 1 1 . .
H H22 0.4882 0.8585 0.6178 0.043 Uiso calc R 1 1 . .
C C23 0.4598(5) 0.8918(4) 0.7342(4) 0.0440(12) Uani d . 1 1 . .
H H23 0.5382 0.8795 0.7450 0.053 Uiso calc R 1 1 . .
C C24 0.3777(5) 0.9226(4) 0.7931(4) 0.0431(12) Uani d . 1 1 . .
H H24 0.3992 0.9323 0.8441 0.052 Uiso calc R 1 1 . .
C C25 0.2630(5) 0.9394(4) 0.7781(3) 0.0379(11) Uani d . 1 1 . .
H H25 0.2058 0.9606 0.8190 0.046 Uiso calc R 1 1 . .
C C26 0.2313(4) 0.9255(4) 0.7031(3) 0.0321(9) Uani d . 1 1 . .
H H26 0.1527 0.9377 0.6926 0.039 Uiso calc R 1 1 . .
C C27 0.1143(4) 1.1961(3) 0.2426(3) 0.0261(8) Uani d . 1 1 . .
C C28 0.0235(4) 1.2411(4) 0.2842(3) 0.0314(9) Uani d . 1 1 . .
H H28 -0.0265 1.1978 0.3415 0.038 Uiso calc R 1 1 . .
C C29 0.0046(5) 1.3490(4) 0.2429(4) 0.0373(10) Uani d . 1 1 . .
H H29 -0.0579 1.3798 0.2718 0.045 Uiso calc R 1 1 . .
C C30 0.0776(5) 1.4120(4) 0.1590(3) 0.0357(10) Uani d . 1 1 . .
H H30 0.0638 1.4856 0.1299 0.043 Uiso calc R 1 1 . .
C C31 0.1697(5) 1.3683(4) 0.1180(3) 0.0351(10) Uani d . 1 1 . .
H H31 0.2206 1.4122 0.0614 0.042 Uiso calc R 1 1 . .
C C32 0.1887(4) 1.2595(4) 0.1592(3) 0.0306(9) Uani d . 1 1 . .
H H32 0.2519 1.2290 0.1306 0.037 Uiso calc R 1 1 . .
C C33 0.0998(4) 0.7337(3) 0.1318(3) 0.0268(8) Uani d . 1 1 . .
C C34 -0.0139(5) 0.7177(4) 0.1182(3) 0.0368(10) Uani d . 1 1 . .
H H34 -0.0826 0.7209 0.1615 0.044 Uiso calc R 1 1 . .
C C35 -0.0268(5) 0.6970(4) 0.0412(3) 0.0398(11) Uani d . 1 1 . .
H H35 -0.1044 0.6856 0.0321 0.048 Uiso calc R 1 1 . .
C C36 0.0729(5) 0.6929(4) -0.0218(3) 0.0401(11) Uani d . 1 1 . .
H H36 0.0637 0.6808 -0.0752 0.048 Uiso calc R 1 1 . .
C C37 0.1852(5) 0.7062(4) -0.0079(3) 0.0393(11) Uani d . 1 1 . .
H H37 0.2534 0.7008 -0.0506 0.047 Uiso calc R 1 1 . .
C C38 0.1995(4) 0.7276(4) 0.0688(3) 0.0341(10) Uani d . 1 1 . .
H H38 0.2774 0.7380 0.0778 0.041 Uiso calc R 1 1 . .
C C39 0.2740(4) 0.4298(3) 0.5425(3) 0.0265(8) Uani d . 1 1 . .
C C40 0.3759(5) 0.3939(4) 0.5034(3) 0.0389(11) Uani d . 1 1 . .
H H40 0.4260 0.4414 0.4479 0.047 Uiso calc R 1 1 . .
C C41 0.4054(5) 0.2898(4) 0.5442(4) 0.0423(12) Uani d . 1 1 . .
H H41 0.4756 0.2661 0.5166 0.051 Uiso calc R 1 1 . .
C C42 0.3337(5) 0.2193(4) 0.6252(3) 0.0350(10) Uani d . 1 1 . .
H H42 0.3551 0.1480 0.6538 0.042 Uiso calc R 1 1 . .
C C43 0.2311(5) 0.2538(4) 0.6636(3) 0.0382(11) Uani d . 1 1 . .
H H43 0.1807 0.2056 0.7185 0.046 Uiso calc R 1 1 . .
C C44 0.2004(4) 0.3587(4) 0.6226(3) 0.0360(10) Uani d . 1 1 . .
H H44 0.1291 0.3818 0.6495 0.043 Uiso calc R 1 1 . .
Sb Sb2 0.45664(3) 0.49913(3) 0.13589(2) 0.03362(8) Uani d . 1 1 . .
Cl Cl3 0.40659(12) 0.35145(11) 0.29044(9) 0.0423(3) Uani d . 1 1 . .
Cl Cl4 0.51472(12) 0.65789(11) -0.03735(9) 0.0445(3) Uani d . 1 1 . .
Cl Cl5 0.46102(15) 0.63146(12) 0.20610(10) 0.0540(4) Uani d . 1 1 . .
Cl Cl6 0.66450(11) 0.48218(12) 0.12742(8) 0.0462(3) Uani d . 1 1 . .
C C45 0.6101(7) 0.8636(5) 0.0311(4) 0.0613(17) Uani d D 1 1 A 1
H H45A 0.5315 0.8639 0.0703 0.074 Uiso calc PR 0.901(13) 1 B 1
H H45B 0.6167 0.7909 0.0287 0.074 Uiso calc PR 0.901(13) 1 B 1
Cl Cl7 0.6184(2) 0.9600(3) -0.08155(17) 0.0540(7) Uani d P 0.901(13) 1 A 1
Cl Cl8 0.7249(3) 0.8909(4) 0.0805(2) 0.0829(11) Uani d P 0.901(13) 1 A 1
Cl Cl7' 0.622(2) 0.9865(17) -0.0659(15) 0.0540(7) Uani d PD 0.099(13) 1 B 2
Cl Cl8' 0.7452(17) 0.850(4) 0.067(2) 0.0829(11) Uani d PD 0.099(13) 1 B 2
C C45' 0.6101(7) 0.8636(5) 0.0311(4) 0.0613(17) Uani d P 0.00 1 B 2
H H45C 0.5447 0.8644 0.0817 0.074 Uiso calc PR 0.099(13) 1 B 2
H H45D 0.5919 0.8021 0.0142 0.074 Uiso calc PR 0.099(13) 1 B 2

loop_
_atom_site_aniso_label
_atom_site_aniso_U_11
_atom_site_aniso_U_22
_atom_site_aniso_U_33
_atom_site_aniso_U_12
_atom_site_aniso_U_13
_atom_site_aniso_U_23
Sb1 0.02829(13) 0.01925(12) 0.01937(12) 0.00203(9) -0.00664(10) -0.00761(9)
Cl1 0.0301(5) 0.0343(6) 0.0330(5) -0.0004(4) -0.0046(4) -0.0099(4)
Cl2 0.0309(5) 0.0426(6) 0.0319(5) -0.0004(5) -0.0009(4) -0.0151(5)
N1 0.0353(19) 0.0220(17) 0.0222(16) 0.0030(14) -0.0101(14) -0.0083(13)
N2 0.0375(19) 0.0213(17) 0.0266(17) 0.0043(14) -0.0121(15) -0.0108(14)
N3 0.0327(18) 0.0194(16) 0.0205(15) 0.0027(13) -0.0084(14) -0.0067(13)
N4 0.0320(18) 0.0200(16) 0.0222(16) 0.0020(13) -0.0090(14) -0.0078(13)
C1 0.031(2) 0.023(2) 0.0244(19) 0.0020(16) -0.0070(16) -0.0079(16)
C2 0.037(2) 0.025(2) 0.0239(19) 0.0032(17) -0.0099(17) -0.0074(16)
C3 0.035(2) 0.030(2) 0.0212(19) -0.0002(17) -0.0061(17) -0.0086(16)
C4 0.029(2) 0.025(2) 0.0225(18) -0.0004(16) -0.0062(16) -0.0094(16)
C5 0.027(2) 0.029(2) 0.0248(19) 0.0000(16) -0.0055(16) -0.0113(17)
C6 0.034(2) 0.028(2) 0.0225(19) 0.0032(17) -0.0071(17) -0.0136(16)
C7 0.038(2) 0.029(2) 0.030(2) 0.0048(18) -0.0111(19) -0.0167(18)
C8 0.038(2) 0.020(2) 0.033(2) 0.0037(17) -0.0095(19) -0.0118(17)
C9 0.033(2) 0.0184(18) 0.0237(19) 0.0029(15) -0.0036(16) -0.0076(15)
C10 0.029(2) 0.0212(19) 0.0224(18) 0.0035(15) -0.0033(16) -0.0068(15)
C11 0.034(2) 0.0215(19) 0.0228(18) 0.0043(16) -0.0084(17) -0.0084(15)
C12 0.037(2) 0.028(2) 0.025(2) 0.0036(18) -0.0089(18) -0.0063(17)
C13 0.039(2) 0.027(2) 0.025(2) 0.0018(18) -0.0130(18) -0.0084(17)
C14 0.029(2) 0.025(2) 0.0214(18) -0.0004(16) -0.0064(16) -0.0076(15)
C15 0.029(2) 0.027(2) 0.0243(19) 0.0015(16) -0.0072(16) -0.0132(16)
C16 0.033(2) 0.024(2) 0.0200(18) 0.0016(16) -0.0053(16) -0.0087(15)
C17 0.041(2) 0.022(2) 0.027(2) 0.0014(17) -0.0115(18) -0.0099(16)
C18 0.039(2) 0.0203(19) 0.026(2) -0.0012(17) -0.0053(18) -0.0082(16)
C19 0.031(2) 0.0196(19) 0.0235(19) -0.0011(15) -0.0035(16) -0.0054(15)
C20 0.029(2) 0.024(2) 0.0221(18) 0.0016(16) -0.0073(16) -0.0077(15)
C21 0.035(2) 0.023(2) 0.027(2) 0.0002(16) -0.0129(17) -0.0109(16)
C22 0.033(2) 0.039(3) 0.044(3) 0.0003(19) -0.013(2) -0.021(2)
C23 0.047(3) 0.044(3) 0.053(3) 0.005(2) -0.030(3) -0.022(3)
C24 0.063(3) 0.032(3) 0.041(3) -0.005(2) -0.026(3) -0.013(2)
C25 0.049(3) 0.035(3) 0.030(2) -0.005(2) -0.005(2) -0.015(2)
C26 0.035(2) 0.036(2) 0.028(2) -0.0016(19) -0.0078(18) -0.0158(19)
C27 0.032(2) 0.0190(19) 0.0258(19) 0.0003(15) -0.0065(17) -0.0065(15)
C28 0.036(2) 0.028(2) 0.028(2) 0.0003(18) -0.0014(18) -0.0105(17)
C29 0.044(3) 0.028(2) 0.045(3) 0.010(2) -0.011(2) -0.020(2)
C30 0.053(3) 0.019(2) 0.039(2) 0.0020(19) -0.023(2) -0.0088(18)
C31 0.046(3) 0.030(2) 0.025(2) -0.007(2) -0.009(2) -0.0048(18)
C32 0.036(2) 0.028(2) 0.027(2) 0.0014(18) -0.0071(18) -0.0089(17)
C33 0.040(2) 0.0217(19) 0.0215(18) 0.0044(17) -0.0109(17) -0.0094(15)
C34 0.042(3) 0.041(3) 0.033(2) 0.008(2) -0.013(2) -0.018(2)
C35 0.051(3) 0.040(3) 0.040(3) 0.008(2) -0.026(2) -0.019(2)
C36 0.063(3) 0.033(2) 0.031(2) 0.005(2) -0.020(2) -0.014(2)
C37 0.054(3) 0.037(3) 0.028(2) 0.003(2) -0.007(2) -0.015(2)
C38 0.038(2) 0.038(3) 0.029(2) 0.002(2) -0.0072(19) -0.0160(19)
C39 0.034(2) 0.023(2) 0.0237(19) 0.0024(16) -0.0058(17) -0.0091(16)
C40 0.042(3) 0.026(2) 0.037(2) 0.0006(19) 0.004(2) -0.0041(19)
C41 0.044(3) 0.030(3) 0.045(3) 0.011(2) -0.002(2) -0.010(2)
C42 0.048(3) 0.019(2) 0.035(2) 0.0048(19) -0.014(2) -0.0049(18)
C43 0.044(3) 0.025(2) 0.034(2) -0.0027(19) -0.003(2) 0.0007(18)
C44 0.038(2) 0.027(2) 0.032(2) 0.0016(19) 0.0034(19) -0.0037(18)
Sb2 0.03456(16) 0.03641(17) 0.02708(15) 0.00119(13) -0.00417(12) -0.00997(12)
Cl3 0.0442(7) 0.0393(7) 0.0340(6) 0.0009(5) -0.0017(5) -0.0064(5)
Cl4 0.0468(7) 0.0399(7) 0.0398(6) 0.0030(5) -0.0068(5) -0.0082(5)
Cl5 0.0687(9) 0.0444(8) 0.0462(7) -0.0090(7) 0.0052(7) -0.0228(6)
Cl6 0.0370(6) 0.0648(9) 0.0278(5) 0.0030(6) -0.0052(5) -0.0079(6)
C45 0.077(5) 0.052(4) 0.050(4) 0.002(3) -0.020(3) -0.010(3)
Cl7 0.0503(8) 0.0634(13) 0.0424(9) 0.0025(9) -0.0132(7) -0.0114(9)
Cl8 0.0929(16) 0.108(3) 0.0576(12) 0.0136(16) -0.0360(12) -0.0319(14)
Cl7' 0.0503(8) 0.0634(13) 0.0424(9) 0.0025(9) -0.0132(7) -0.0114(9)
Cl8' 0.0929(16) 0.108(3) 0.0576(12) 0.0136(16) -0.0360(12) -0.0319(14)
C45' 0.077(5) 0.052(4) 0.050(4) 0.002(3) -0.020(3) -0.010(3)

loop_
_atom_type_symbol
_atom_type_description
_atom_type_scat_dispersion_real
_atom_type_scat_dispersion_imag
_atom_type_scat_source
C C 0.0033 0.0016 'International Tables Vol C Tables 4.2.6.8 and 6.1.1.4'
H H 0.0000 0.0000 'International Tables Vol C Tables 4.2.6.8 and 6.1.1.4'
N N 0.0061 0.0033 'International Tables Vol C Tables 4.2.6.8 and 6.1.1.4'
Sb Sb -0.5866 1.5461 'International Tables Vol C Tables 4.2.6.8 and 6.1.1.4'
Cl Cl 0.1484 0.1585 'International Tables Vol C Tables 4.2.6.8 and 6.1.1.4'

loop_
_geom_angle_atom_site_label_1
_geom_angle_atom_site_label_2
_geom_angle_atom_site_label_3
_geom_angle
N4 Sb1 N2 178.95(15)
N4 Sb1 N1 89.96(13)
N2 Sb1 N1 89.82(13)
N4 Sb1 N3 90.17(13)
N2 Sb1 N3 90.02(13)
N1 Sb1 N3 178.45(14)
N4 Sb1 Cl1 90.38(11)
N2 Sb1 Cl1 90.66(11)
N1 Sb1 Cl1 91.30(11)
N3 Sb1 Cl1 90.24(10)
N4 Sb1 Cl2 89.01(11)
N2 Sb1 Cl2 89.95(11)
N1 Sb1 Cl2 89.48(11)
N3 Sb1 Cl2 88.98(10)
Cl1 Sb1 Cl2 179.01(4)
C4 N1 C1 108.2(3)
C4 N1 Sb1 126.0(3)
C1 N1 Sb1 125.8(3)
C9 N2 C6 107.8(3)
C9 N2 Sb1 125.4(3)
C6 N2 Sb1 126.2(3)
C11 N3 C14 108.3(3)
C11 N3 Sb1 126.1(3)
C14 N3 Sb1 125.5(3)
C16 N4 C19 108.4(3)
C16 N4 Sb1 125.7(3)
C19 N4 Sb1 125.9(3)
C20 C1 N1 126.3(4)
C20 C1 C2 126.0(4)
N1 C1 C2 107.6(4)
C3 C2 C1 108.2(4)
C3 C2 H2 125.9
C1 C2 H2 125.9
C2 C3 C4 108.3(4)
C2 C3 H3 125.9
C4 C3 H3 125.9
N1 C4 C5 126.2(4)
N1 C4 C3 107.6(4)
C5 C4 C3 126.2(4)
C6 C5 C4 125.5(4)
C6 C5 C21 118.0(4)
C4 C5 C21 116.5(4)
N2 C6 C5 125.9(4)
N2 C6 C7 108.3(4)
C5 C6 C7 125.8(4)
C8 C7 C6 107.9(4)
C8 C7 H7 126.1
C6 C7 H7 126.1
C7 C8 C9 108.5(4)
C7 C8 H8 125.8
C9 C8 H8 125.8
N2 C9 C10 126.9(4)
N2 C9 C8 107.5(4)
C10 C9 C8 125.6(4)
C9 C10 C11 125.0(4)
C9 C10 C27 116.8(4)
C11 C10 C27 118.2(4)
N3 C11 C10 126.1(4)
N3 C11 C12 108.0(4)
C10 C11 C12 125.8(4)
C13 C12 C11 108.1(4)
C13 C12 H12 125.9
C11 C12 H12 125.9
C12 C13 C14 108.0(4)
C12 C13 H13 126.0
C14 C13 H13 126.0
N3 C14 C15 126.5(4)
N3 C14 C13 107.6(4)
C15 C14 C13 125.9(4)
C14 C15 C16 125.2(4)
C14 C15 C33 117.9(4)
C16 C15 C33 116.8(4)
N4 C16 C15 126.7(4)
N4 C16 C17 107.6(3)
C15 C16 C17 125.7(4)
C18 C17 C16 108.6(4)
C18 C17 H17 125.7
C16 C17 H17 125.7
C17 C18 C19 107.7(4)
C17 C18 H18 126.1
C19 C18 H18 126.1
N4 C19 C20 126.2(4)
N4 C19 C18 107.7(3)
C20 C19 C18 126.1(4)
C1 C20 C19 125.7(4)
C1 C20 C39 117.2(4)
C19 C20 C39 117.0(4)
C22 C21 C26 119.5(4)
C22 C21 C5 120.4(4)
C26 C21 C5 120.0(4)
C21 C22 C23 120.1(5)
C21 C22 H22 119.9
C23 C22 H22 119.9
C24 C23 C22 120.7(5)
C24 C23 H23 119.7
C22 C23 H23 119.7
C23 C24 C25 119.8(4)
C23 C24 H24 120.1
C25 C24 H24 120.1
C24 C25 C26 120.2(5)
C24 C25 H25 119.9
C26 C25 H25 119.9
C21 C26 C25 119.7(4)
C21 C26 H26 120.2
C25 C26 H26 120.2
C28 C27 C32 120.0(4)
C28 C27 C10 120.5(4)
C32 C27 C10 119.5(4)
C27 C28 C29 120.4(4)
C27 C28 H28 119.8
C29 C28 H28 119.8
C28 C29 C30 119.7(5)
C28 C29 H29 120.1
C30 C29 H29 120.1
C31 C30 C29 120.2(4)
C31 C30 H30 119.9
C29 C30 H30 119.9
C30 C31 C32 120.2(4)
C30 C31 H31 119.9
C32 C31 H31 119.9
C27 C32 C31 119.4(4)
C27 C32 H32 120.3
C31 C32 H32 120.3
C38 C33 C34 119.6(4)
C38 C33 C15 118.9(4)
C34 C33 C15 121.6(4)
C33 C34 C35 119.9(5)
C33 C34 H34 120.1
C35 C34 H34 120.1
C36 C35 C34 120.1(5)
C36 C35 H35 119.9
C34 C35 H35 119.9
C37 C36 C35 120.4(4)
C37 C36 H36 119.8
C35 C36 H36 119.8
C36 C37 C38 120.1(5)
C36 C37 H37 119.9
C38 C37 H37 119.9
C33 C38 C37 119.9(5)
C33 C38 H38 120.0
C37 C38 H38 120.0
C40 C39 C44 119.1(4)
C40 C39 C20 119.7(4)
C44 C39 C20 121.2(4)
C41 C40 C39 120.5(5)
C41 C40 H40 119.8
C39 C40 H40 119.8
C40 C41 C42 120.7(5)
C40 C41 H41 119.7
C42 C41 H41 119.7
C43 C42 C41 119.1(4)
C43 C42 H42 120.4
C41 C42 H42 120.4
C42 C43 C44 120.6(4)
C42 C43 H43 119.7
C44 C43 H43 119.7
C39 C44 C43 120.0(4)
C39 C44 H44 120.0
C43 C44 H44 120.0
Cl6 Sb2 Cl5 90.73(6)
Cl6 Sb2 Cl3 91.77(4)
Cl5 Sb2 Cl3 90.67(5)
Cl6 Sb2 Cl4 87.52(4)
Cl5 Sb2 Cl4 90.98(5)
Cl3 Sb2 Cl4 178.22(5)
Cl8 C45 Cl7 111.5(4)
Cl8 C45 H45A 109.3
Cl7 C45 H45A 109.3
Cl8 C45 H45B 109.3
Cl7 C45 H45B 109.3
H45A C45 H45B 108.0

loop_
_geom_bond_atom_site_label_1
_geom_bond_atom_site_label_2
_geom_bond_distance
Sb1 N4 2.061(3)
Sb1 N2 2.063(3)
Sb1 N1 2.070(3)
Sb1 N3 2.070(3)
Sb1 Cl1 2.3410(11)
Sb1 Cl2 2.3639(12)
N1 C4 1.388(5)
N1 C1 1.389(5)
N2 C9 1.386(5)
N2 C6 1.392(5)
N3 C11 1.381(5)
N3 C14 1.384(5)
N4 C16 1.378(5)
N4 C19 1.385(5)
C1 C20 1.386(6)
C1 C2 1.424(6)
C2 C3 1.358(6)
C2 H2 0.9500
C3 C4 1.425(6)
C3 H3 0.9500
C4 C5 1.402(6)
C5 C6 1.399(6)
C5 C21 1.503(5)
C6 C7 1.420(6)
C7 C8 1.355(6)
C7 H7 0.9500
C8 C9 1.431(6)
C8 H8 0.9500
C9 C10 1.398(6)
C10 C11 1.405(6)
C10 C27 1.502(5)
C11 C12 1.426(6)
C12 C13 1.356(6)
C12 H12 0.9500
C13 C14 1.435(6)
C13 H13 0.9500
C14 C15 1.392(6)
C15 C16 1.402(6)
C15 C33 1.502(5)
C16 C17 1.425(6)
C17 C18 1.351(6)
C17 H17 0.9500
C18 C19 1.431(6)
C18 H18 0.9500
C19 C20 1.400(5)
C20 C39 1.493(6)
C21 C22 1.384(6)
C21 C26 1.391(6)
C22 C23 1.386(7)
C22 H22 0.9500
C23 C24 1.368(8)
C23 H23 0.9500
C24 C25 1.384(7)
C24 H24 0.9500
C25 C26 1.394(6)
C25 H25 0.9500
C26 H26 0.9500
C27 C28 1.380(6)
C27 C32 1.393(6)
C28 C29 1.386(6)
C28 H28 0.9500
C29 C30 1.390(7)
C29 H29 0.9500
C30 C31 1.374(7)
C30 H30 0.9500
C31 C32 1.396(6)
C31 H31 0.9500
C32 H32 0.9500
C33 C38 1.387(6)
C33 C34 1.390(6)
C34 C35 1.392(6)
C34 H34 0.9500
C35 C36 1.380(8)
C35 H35 0.9500
C36 C37 1.370(7)
C36 H36 0.9500
C37 C38 1.397(6)
C37 H37 0.9500
C38 H38 0.9500
C39 C40 1.382(6)
C39 C44 1.389(6)
C40 C41 1.377(6)
C40 H40 0.9500
C41 C42 1.385(7)
C41 H41 0.9500
C42 C43 1.374(7)
C42 H42 0.9500
C43 C44 1.391(6)
C43 H43 0.9500
C44 H44 0.9500
Sb2 Cl6 2.3715(13)
Sb2 Cl5 2.4267(14)
Sb2 Cl3 2.4851(13)
Sb2 Cl4 2.7489(13)
C45 Cl8 1.765(7)
C45 Cl7 1.770(7)
C45 H45A 0.9900
C45 H45B 0.9900

loop_
_geom_hbond_atom_site_label_D
_geom_hbond_atom_site_label_H
_geom_hbond_atom_site_label_A
_geom_hbond_site_symmetry_A
_geom_hbond_distance_DH
_geom_hbond_distance_HA
_geom_hbond_distance_DA
_geom_hbond_angle_DHA
_geom_hbond_publ_flag
C3 H3 Cl6 2_666 0.95 2.82 3.515(4) 131 y
C8 H8 Cl3 1_565 0.95 2.83 3.455(5) 125 y
C3 H3 Cl3 2_666 0.95 2.99 3.528(5) 117 n
C45 H45B Cl4 . 0.99 2.75 3.562(7) 140 y
C31 H31 Cl6 2_675 0.95 2.85 3.775(5) 165 y
C32 H32 Cl4 2_675 0.95 2.90 3.512(5) 123 n
C32 H32 Cl7 2_675 0.95 3.19 4.076(6) 155 n

loop_
_geom_torsion_atom_site_label_1
_geom_torsion_atom_site_label_2
_geom_torsion_atom_site_label_3
_geom_torsion_atom_site_label_4
_geom_torsion
N4 Sb1 N1 C4 179.0(4)
N2 Sb1 N1 C4 -2.0(4)
Cl1 Sb1 N1 C4 88.6(3)
Cl2 Sb1 N1 C4 -92.0(3)
N4 Sb1 N1 C1 -1.2(4)
N2 Sb1 N1 C1 177.8(4)
Cl1 Sb1 N1 C1 -91.6(3)
Cl2 Sb1 N1 C1 87.8(3)
N1 Sb1 N2 C9 176.1(4)
N3 Sb1 N2 C9 -5.4(4)
Cl1 Sb1 N2 C9 84.8(4)
Cl2 Sb1 N2 C9 -94.4(4)
N1 Sb1 N2 C6 5.9(4)
N3 Sb1 N2 C6 -175.7(4)
Cl1 Sb1 N2 C6 -85.4(4)
Cl2 Sb1 N2 C6 95.3(4)
N4 Sb1 N3 C11 178.9(4)
N2 Sb1 N3 C11 -0.1(4)
Cl1 Sb1 N3 C11 -90.7(3)
Cl2 Sb1 N3 C11 89.9(3)
N4 Sb1 N3 C14 -2.6(4)
N2 Sb1 N3 C14 178.5(4)
Cl1 Sb1 N3 C14 87.8(3)
Cl2 Sb1 N3 C14 -91.6(3)
N1 Sb1 N4 C16 -179.3(4)
N3 Sb1 N4 C16 2.2(4)
Cl1 Sb1 N4 C16 -88.1(3)
Cl2 Sb1 N4 C16 91.2(3)
N1 Sb1 N4 C19 2.6(4)
N3 Sb1 N4 C19 -175.9(4)
Cl1 Sb1 N4 C19 93.9(3)
Cl2 Sb1 N4 C19 -86.9(3)
C4 N1 C1 C20 -179.6(4)
Sb1 N1 C1 C20 0.6(6)
C4 N1 C1 C2 0.0(5)
Sb1 N1 C1 C2 -179.8(3)
C20 C1 C2 C3 -179.7(4)
N1 C1 C2 C3 0.7(5)
C1 C2 C3 C4 -1.1(5)
C1 N1 C4 C5 179.6(4)
Sb1 N1 C4 C5 -0.5(6)
C1 N1 C4 C3 -0.7(5)
Sb1 N1 C4 C3 179.1(3)
C2 C3 C4 N1 1.1(5)
C2 C3 C4 C5 -179.2(4)
N1 C4 C5 C6 0.5(7)
C3 C4 C5 C6 -179.1(4)
N1 C4 C5 C21 179.8(4)
C3 C4 C5 C21 0.2(6)
C9 N2 C6 C5 -179.4(4)
Sb1 N2 C6 C5 -7.8(6)
C9 N2 C6 C7 -0.2(5)
Sb1 N2 C6 C7 171.5(3)
C4 C5 C6 N2 3.9(7)
C21 C5 C6 N2 -175.4(4)
C4 C5 C6 C7 -175.2(4)
C21 C5 C6 C7 5.5(7)
N2 C6 C7 C8 -0.4(5)
C5 C6 C7 C8 178.9(4)
C6 C7 C8 C9 0.8(5)
C6 N2 C9 C10 179.9(4)
Sb1 N2 C9 C10 8.2(6)
C6 N2 C9 C8 0.6(5)
Sb1 N2 C9 C8 -171.2(3)
C7 C8 C9 N2 -0.9(5)
C7 C8 C9 C10 179.8(4)
N2 C9 C10 C11 -3.8(7)
C8 C9 C10 C11 175.4(4)
N2 C9 C10 C27 177.1(4)
C8 C9 C10 C27 -3.7(7)
C14 N3 C11 C10 -174.9(4)
Sb1 N3 C11 C10 3.8(6)
C14 N3 C11 C12 2.1(5)
Sb1 N3 C11 C12 -179.2(3)
C9 C10 C11 N3 -2.7(7)
C27 C10 C11 N3 176.3(4)
C9 C10 C11 C12 -179.2(4)
C27 C10 C11 C12 -0.1(7)
N3 C11 C12 C13 -1.4(5)
C10 C11 C12 C13 175.5(4)
C11 C12 C13 C14 0.3(5)
C11 N3 C14 C15 178.7(4)
Sb1 N3 C14 C15 0.0(6)
C11 N3 C14 C13 -1.9(5)
Sb1 N3 C14 C13 179.4(3)
C12 C13 C14 N3 1.0(5)
C12 C13 C14 C15 -179.6(4)
N3 C14 C15 C16 4.4(7)
C13 C14 C15 C16 -174.9(4)
N3 C14 C15 C33 -172.5(4)
C13 C14 C15 C33 8.2(7)
C19 N4 C16 C15 179.2(4)
Sb1 N4 C16 C15 0.9(6)
C19 N4 C16 C17 0.7(5)
Sb1 N4 C16 C17 -177.7(3)
C14 C15 C16 N4 -4.9(7)
C33 C15 C16 N4 172.1(4)
C14 C15 C16 C17 173.4(4)
C33 C15 C16 C17 -9.6(7)
N4 C16 C17 C18 -0.3(5)
C15 C16 C17 C18 -178.8(4)
C16 C17 C18 C19 -0.2(5)
C16 N4 C19 C20 178.1(4)
Sb1 N4 C19 C20 -3.5(6)
C16 N4 C19 C18 -0.8(5)
Sb1 N4 C19 C18 177.5(3)
C17 C18 C19 N4 0.6(5)
C17 C18 C19 C20 -178.3(4)
N1 C1 C20 C19 -0.7(7)
C2 C1 C20 C19 179.7(4)
N1 C1 C20 C39 176.7(4)
C2 C1 C20 C39 -2.9(7)
N4 C19 C20 C1 2.3(7)
C18 C19 C20 C1 -179.0(4)
N4 C19 C20 C39 -175.1(4)
C18 C19 C20 C39 3.6(7)
C6 C5 C21 C22 -117.5(5)
C4 C5 C21 C22 63.1(6)
C6 C5 C21 C26 66.0(6)
C4 C5 C21 C26 -113.3(5)
C26 C21 C22 C23 1.7(7)
C5 C21 C22 C23 -174.8(4)
C21 C22 C23 C24 -1.4(8)
C22 C23 C24 C25 0.6(8)
C23 C24 C25 C26 -0.2(8)
C22 C21 C26 C25 -1.2(7)
C5 C21 C26 C25 175.3(4)
C24 C25 C26 C21 0.5(7)
C9 C10 C27 C28 -69.0(6)
C11 C10 C27 C28 111.8(5)
C9 C10 C27 C32 109.4(5)
C11 C10 C27 C32 -69.7(5)
C32 C27 C28 C29 0.8(7)
C10 C27 C28 C29 179.3(4)
C27 C28 C29 C30 0.1(7)
C28 C29 C30 C31 -1.4(7)
C29 C30 C31 C32 1.6(7)
C28 C27 C32 C31 -0.6(6)
C10 C27 C32 C31 -179.1(4)
C30 C31 C32 C27 -0.6(7)
C14 C15 C33 C38 100.7(5)
C16 C15 C33 C38 -76.4(5)
C14 C15 C33 C34 -80.1(6)
C16 C15 C33 C34 102.7(5)
C38 C33 C34 C35 -0.8(7)
C15 C33 C34 C35 -180.0(4)
C33 C34 C35 C36 -0.3(8)
C34 C35 C36 C37 1.8(8)
C35 C36 C37 C38 -2.1(8)
C34 C33 C38 C37 0.4(7)
C15 C33 C38 C37 179.6(4)
C36 C37 C38 C33 1.0(7)
C1 C20 C39 C40 -104.7(5)
C19 C20 C39 C40 72.9(6)
C1 C20 C39 C44 74.1(6)
C19 C20 C39 C44 -108.2(5)
C44 C39 C40 C41 -1.2(8)
C20 C39 C40 C41 177.7(5)
C39 C40 C41 C42 -0.1(8)
C40 C41 C42 C43 1.3(8)
C41 C42 C43 C44 -1.1(8)
C40 C39 C44 C43 1.4(7)
C20 C39 C44 C43 -177.5(4)
C42 C43 C44 C39 -0.3(8)
